data_7213159
loop_
_publ_author_name
'Martin, Lee'
'Turner, Scott S.'
'Day, Peter'
'Guionneau, Philippe'
'Howard, Judith A. K.'
'Uruichi, Mikio'
'Yakushi, Kyuya'

_publ_section_title
;
 Synthesis, crystal structure and properties of the semiconducting
 molecular charge&#x2010;transfer salt (bedt&#x2010;ttf)2Ge(C2O4)3\.sPhCN
 [bedt-ttf=bis(ethylenedithio)tetrathiafulvalene]
;
_journal_issue 11
_journal_name_full 'Journal of Materials Chemistry'
_journal_page_first 2731
_journal_paper_doi 10.1039/a905723d
_journal_volume 9
_journal_year 1999
_chemical_formula_sum 'C33 H21 Ge N O12 S16'
_chemical_formula_weight 1209.06
_chemical_name_systematic
; 
 ? 
;
_space_group_IT_number 14
_symmetry_cell_setting monoclinic
_symmetry_space_group_name_Hall '-P 2ybc'
_symmetry_space_group_name_H-M 'P 1 21/c 1'
_atom_sites_solution_hydrogens geom
_atom_sites_solution_primary direct
_atom_sites_solution_secondary difmap
_audit_creation_method SHELXL-97
_cell_angle_alpha 90.00
_cell_angle_beta 112.43
_cell_angle_gamma 90.00
_cell_formula_units_Z 4
_cell_length_a 18.45450(10)
_cell_length_b 10.99390(10)
_cell_length_c 23.0803(3)
_cell_measurement_temperature 120(2)
_cell_volume 4328.43(7)
_computing_cell_refinement SAINT
_computing_data_collection SAINT
_computing_data_reduction SAINT
_computing_structure_refinement 'SHELXL-97 (Sheldrick, 1997)'
_computing_structure_solution 'SHELXS-97 (Sheldrick, 1990)'
_diffrn_ambient_temperature 120(2)
_diffrn_measured_fraction_theta_full 0.998
_diffrn_measured_fraction_theta_max 0.998
_diffrn_measurement_device_type 'Bruker smart CCD'
_diffrn_radiation_monochromator graphite
_diffrn_radiation_source 'fine-focus sealed tube'
_diffrn_radiation_type MoK\a
_diffrn_radiation_wavelength 0.71073
_diffrn_reflns_av_R_equivalents 0.0820
_diffrn_reflns_av_sigmaI/netI 0.0805
_diffrn_reflns_limit_h_max 23
_diffrn_reflns_limit_h_min -23
_diffrn_reflns_limit_k_max 14
_diffrn_reflns_limit_k_min -14
_diffrn_reflns_limit_l_max 29
_diffrn_reflns_limit_l_min -29
_diffrn_reflns_number 35583
_diffrn_reflns_theta_full 27.48
_diffrn_reflns_theta_max 27.48
_diffrn_reflns_theta_min 1.19
_exptl_absorpt_coefficient_mu 1.543
_exptl_absorpt_correction_T_max 0.894
_exptl_absorpt_correction_T_min 0.631
_exptl_absorpt_correction_type Sadabs
_exptl_crystal_colour black
_exptl_crystal_density_diffrn 1.855
_exptl_crystal_density_method 'not measured'
_exptl_crystal_F_000 2440
_exptl_crystal_size_max 0.36
_exptl_crystal_size_mid 0.10
_exptl_crystal_size_min 0.10
_refine_diff_density_max 1.984
_refine_diff_density_min -0.878
_refine_diff_density_rms 0.206
_refine_ls_extinction_method none
_refine_ls_goodness_of_fit_ref 0.928
_refine_ls_hydrogen_treatment mixed
_refine_ls_matrix_type full
_refine_ls_number_parameters 568
_refine_ls_number_reflns 9892
_refine_ls_number_restraints 0
_refine_ls_restrained_S_all 0.928
_refine_ls_R_factor_all 0.1376
_refine_ls_R_factor_gt 0.0770
_refine_ls_shift/su_max 0.084
_refine_ls_shift/su_mean 0.015
_refine_ls_structure_factor_coef Fsqd
_refine_ls_weighting_details 'calc w=1/[\s^2^(Fo^2^)+(0.1020P)^2^+55.7977P] where P=(Fo^2^+2Fc^2^)/3'
_refine_ls_weighting_scheme calc
_refine_ls_wR_factor_gt 0.1879
_refine_ls_wR_factor_ref 0.2282
_reflns_number_gt 5750
_reflns_number_total 9892
_reflns_threshold_expression >2sigma(I)
_cod_data_source_file 905723dsup1.cif
_cod_data_source_block ge120
_cod_original_cell_volume 4328.33(7)
_cod_original_sg_symbol_H-M P21/c
_cod_database_code 7213159

loop_
_symmetry_equiv_pos_as_xyz
'x, y, z'
'-x, y+1/2, -z+1/2'
'-x, -y, -z'
'x, -y-1/2, z-1/2'

loop_
_atom_site_label
_atom_site_type_symbol
_atom_site_fract_x
_atom_site_fract_y
_atom_site_fract_z
_atom_site_U_iso_or_equiv
_atom_site_adp_type
_atom_site_occupancy
_atom_site_symmetry_multiplicity
_atom_site_calc_flag
_atom_site_refinement_flags
Ge1 Ge 0.24593(5) -0.00349(7) 0.24580(3) 0.01554(19) Uani 1 1 d .
S14 S 0.20566(11) 0.13777(16) 0.70709(8) 0.0159(4) Uani 1 1 d .
S6 S 0.59632(11) 0.13201(17) 0.26808(8) 0.0162(4) Uani 1 1 d .
S16 S 0.22795(12) -0.14699(18) 0.58319(9) 0.0229(4) Uani 1 1 d .
S8 S 0.55174(13) 0.15628(18) 0.37839(9) 0.0229(4) Uani 1 1 d .
S13 S 0.20362(11) -0.12825(16) 0.70162(8) 0.0149(4) Uani 1 1 d .
S5 S 0.58376(12) -0.13312(17) 0.26120(8) 0.0181(4) Uani 1 1 d .
S4 S 0.62541(11) -0.13539(16) 0.13907(8) 0.0164(4) Uani 1 1 d .
S12 S 0.17701(11) -0.13350(17) 0.83444(8) 0.0173(4) Uani 1 1 d .
S15 S 0.22618(13) 0.17611(19) 0.58790(9) 0.0237(4) Uani 1 1 d .
S11 S 0.17638(11) 0.13164(17) 0.83376(8) 0.0164(4) Uani 1 1 d .
S3 S 0.62217(11) 0.13162(16) 0.13607(8) 0.0157(4) Uani 1 1 d .
S10 S 0.15577(12) 0.15731(18) 0.95484(8) 0.0208(4) Uani 1 1 d .
S7 S 0.53197(14) -0.16200(18) 0.36622(9) 0.0254(5) Uani 1 1 d .
S2 S 0.61644(13) 0.15361(19) 0.00672(9) 0.0241(5) Uani 1 1 d .
S1 S 0.62671(13) -0.16929(18) 0.01345(9) 0.0242(5) Uani 1 1 d .
S9 S 0.15857(14) -0.16011(19) 0.95512(9) 0.0277(5) Uani 1 1 d .
C17 C 0.2140(4) -0.0519(7) 0.6387(3) 0.0150(15) Uani 1 1 d .
C18 C 0.2151(4) 0.0722(7) 0.6414(3) 0.0168(15) Uani 1 1 d .
C14 C 0.1686(4) -0.0622(7) 0.8990(3) 0.0178(16) Uani 1 1 d .
C15 C 0.1976(4) 0.0015(6) 0.7410(3) 0.0134(13) Uani 1 1 d .
C4 C 0.6246(4) -0.0665(7) 0.0705(3) 0.0166(15) Uani 1 1 d .
C7 C 0.5637(4) -0.0634(7) 0.3213(3) 0.0161(15) Uani 1 1 d .
C3 C 0.6226(4) 0.0571(7) 0.0691(3) 0.0176(16) Uani 1 1 d .
C16 C 0.1843(4) -0.0017(7) 0.7972(3) 0.0152(13) Uani 1 1 d .
C13 C 0.1676(4) 0.0629(7) 0.8986(3) 0.0161(15) Uani 1 1 d .
C5 C 0.6167(4) -0.0015(7) 0.1748(3) 0.0144(13) Uani 1 1 d .
C8 C 0.5691(4) 0.0609(7) 0.3241(3) 0.0160(15) Uani 1 1 d .
C10 C 0.5146(6) -0.0621(8) 0.4220(4) 0.029(2) Uani 1 1 d .
H10A H 0.4758 -0.1014 0.4360 0.035 Uiso 1 1 calc R
H10B H 0.5641 -0.0540 0.4591 0.035 Uiso 1 1 calc R
C2 C 0.6347(6) -0.0681(8) -0.0448(4) 0.030(2) Uani 1 1 d .
H2A H 0.6893 -0.0378 -0.0308 0.036 Uiso 1 1 calc R
H2B H 0.6230 -0.1133 -0.0844 0.036 Uiso 1 1 calc R
C6 C 0.6010(4) -0.0006(7) 0.2299(3) 0.0140(13) Uani 1 1 d .
C20 C 0.2599(5) 0.0785(8) 0.5416(4) 0.030(2) Uani 1 1 d .
H20A H 0.2590 0.1244 0.5045 0.036 Uiso 1 1 calc R
H20B H 0.3151 0.0563 0.5665 0.036 Uiso 1 1 calc R
C9 C 0.4855(5) 0.0631(8) 0.3987(4) 0.0268(18) Uani 1 1 d .
H9A H 0.4728 0.1056 0.4315 0.032 Uiso 1 1 calc R
H9B H 0.4362 0.0552 0.3613 0.032 Uiso 1 1 calc R
C12 C 0.1336(6) -0.0604(9) 1.0075(4) 0.038(2) Uani 1 1 d .
H12A H 0.0983 -0.1053 1.0232 0.045 Uiso 1 1 calc R
H12B H 0.1822 -0.0420 1.0440 0.045 Uiso 1 1 calc R
C31 C -0.0042(5) -0.0724(9) 0.3901(4) 0.035(2) Uani 1 1 d .
H31A H -0.0150 -0.1077 0.4235 0.042 Uiso 1 1 calc R
C19 C 0.2134(6) -0.0363(9) 0.5197(4) 0.036(2) Uani 1 1 d .
H19A H 0.2284 -0.0746 0.4871 0.043 Uiso 1 1 calc R
H19B H 0.1570 -0.0153 0.5003 0.043 Uiso 1 1 calc R
C32 C 0.0163(6) 0.1067(9) 0.3366(4) 0.039(2) Uani 1 1 d .
H32A H 0.0199 0.1926 0.3336 0.046 Uiso 1 1 calc R
C30 C 0.0072(5) -0.1457(10) 0.3458(5) 0.041(2) Uani 1 1 d .
H30A H 0.0042 -0.2317 0.3487 0.049 Uiso 1 1 calc R
C29 C 0.0270(6) 0.0303(10) 0.2921(5) 0.042(2) Uani 1 1 d .
H29A H 0.0371 0.0643 0.2581 0.050 Uiso 1 1 calc R
C28 C -0.0123(6) 0.1300(11) 0.4301(5) 0.048(3) Uani 1 1 d .
C11 C 0.0955(5) 0.0561(9) 0.9804(4) 0.032(2) Uani 1 1 d .
H11A H 0.0809 0.0990 1.0120 0.038 Uiso 1 1 calc R
H11B H 0.0466 0.0382 0.9440 0.038 Uiso 1 1 calc R
C1 C 0.5811(6) 0.0358(9) -0.0563(4) 0.037(2) Uani 1 1 d .
H1A H 0.5290 0.0063 -0.0596 0.045 Uiso 1 1 calc R
H1B H 0.5747 0.0736 -0.0969 0.045 Uiso 1 1 calc R
N1 N -0.0241(6) 0.1952(10) 0.4674(5) 0.063(3) Uani 1 1 d .
C27 C 0.0002(5) 0.0538(10) 0.3857(4) 0.035(2) Uani 1 1 d .
C24 C 0.0229(6) -0.0938(9) 0.2974(5) 0.039(2) Uani 1 1 d .
H24A H 0.0311 -0.1447 0.2671 0.047 Uiso 1 1 calc R
O6 O 0.2793(4) -0.1156(5) 0.1992(3) 0.0332(14) Uani 1 1 d .
O5 O 0.2207(4) 0.1048(5) 0.2981(2) 0.0268(13) Uani 1 1 d .
O4 O 0.3327(3) 0.0919(5) 0.2498(3) 0.0288(13) Uani 1 1 d .
O3 O 0.1858(3) 0.0887(5) 0.1750(2) 0.0261(13) Uani 1 1 d .
O9 O 0.4167(3) 0.1051(6) 0.1999(3) 0.0306(14) Uani 1 1 d .
O2 O 0.1556(4) -0.0984(5) 0.2296(3) 0.0284(13) Uani 1 1 d .
O1 O 0.3004(4) -0.0922(6) 0.3190(3) 0.0355(15) Uani 1 1 d .
O8 O 0.2313(5) 0.1227(7) 0.3977(3) 0.050(2) Uani 1 1 d .
C45 C 0.3679(5) 0.0516(7) 0.2126(4) 0.0215(16) Uani 1 1 d .
O7 O 0.0309(4) -0.1077(7) 0.1611(3) 0.0472(19) Uani 1 1 d .
C44 C 0.2948(6) -0.0449(9) 0.3696(4) 0.036(2) Uani 1 1 d .
C43 C 0.3408(6) -0.0762(8) 0.1889(4) 0.033(2) Uani 1 1 d .
C42 C 0.1122(5) 0.0548(8) 0.1496(4) 0.0260(18) Uani 1 1 d .
C41 C 0.0948(5) -0.0592(9) 0.1800(4) 0.030(2) Uani 1 1 d .
C40 C 0.2461(6) 0.0696(8) 0.3566(4) 0.030(2) Uani 1 1 d .
O12 O 0.0615(4) 0.1048(6) 0.1052(3) 0.0363(15) Uani 1 1 d .
O11 O 0.3739(5) -0.1351(6) 0.1617(4) 0.057(2) Uani 1 1 d .
O10 O 0.3286(5) -0.0876(8) 0.4227(3) 0.057(2) Uani 1 1 d .

loop_
_atom_site_aniso_label
_atom_site_aniso_U_11
_atom_site_aniso_U_22
_atom_site_aniso_U_33
_atom_site_aniso_U_23
_atom_site_aniso_U_13
_atom_site_aniso_U_12
Ge1 0.0277(4) 0.0107(3) 0.0146(4) 0.0010(3) 0.0153(3) 0.0010(3)
S14 0.0280(10) 0.0111(8) 0.0123(8) 0.0017(6) 0.0118(7) 0.0025(7)
S6 0.0278(10) 0.0146(9) 0.0110(8) 0.0017(7) 0.0130(7) 0.0019(7)
S16 0.0342(11) 0.0235(10) 0.0156(9) -0.0089(7) 0.0147(8) -0.0031(9)
S8 0.0400(12) 0.0175(10) 0.0225(9) -0.0040(7) 0.0247(9) -0.0019(8)
S13 0.0253(10) 0.0111(8) 0.0120(8) -0.0025(6) 0.0114(7) -0.0027(7)
S5 0.0327(11) 0.0144(9) 0.0134(8) -0.0038(7) 0.0156(8) -0.0048(8)
S4 0.0292(10) 0.0136(9) 0.0109(8) -0.0021(7) 0.0125(7) -0.0025(8)
S12 0.0294(10) 0.0145(9) 0.0126(8) 0.0007(7) 0.0133(8) -0.0008(8)
S15 0.0363(12) 0.0253(10) 0.0162(9) 0.0084(8) 0.0176(8) 0.0035(9)
S11 0.0271(10) 0.0156(9) 0.0108(8) -0.0018(7) 0.0119(7) -0.0002(8)
S3 0.0255(10) 0.0137(9) 0.0116(8) 0.0000(7) 0.0114(7) 0.0030(7)
S10 0.0313(11) 0.0234(10) 0.0144(8) -0.0050(7) 0.0161(8) -0.0033(8)
S7 0.0470(13) 0.0177(10) 0.0241(10) 0.0001(8) 0.0275(10) -0.0052(9)
S2 0.0414(12) 0.0216(10) 0.0157(9) 0.0085(7) 0.0180(9) 0.0089(9)
S1 0.0440(13) 0.0205(10) 0.0160(9) -0.0076(7) 0.0203(9) -0.0066(9)
S9 0.0517(14) 0.0217(11) 0.0208(10) 0.0071(8) 0.0260(10) 0.0041(10)
C17 0.017(4) 0.023(4) 0.007(3) -0.004(3) 0.006(3) -0.002(3)
C18 0.022(4) 0.022(4) 0.009(3) 0.000(3) 0.009(3) 0.001(3)
C14 0.023(4) 0.024(4) 0.009(3) 0.000(3) 0.009(3) 0.000(3)
C15 0.025(4) 0.010(3) 0.008(3) -0.001(3) 0.010(3) 0.000(3)
C4 0.018(4) 0.017(4) 0.018(4) -0.001(3) 0.011(3) 0.000(3)
C7 0.029(4) 0.015(4) 0.009(3) -0.001(3) 0.012(3) 0.000(3)
C3 0.027(4) 0.022(4) 0.006(3) -0.002(3) 0.008(3) 0.000(3)
C16 0.022(4) 0.013(3) 0.013(3) 0.000(3) 0.010(3) -0.003(3)
C13 0.020(4) 0.023(4) 0.007(3) -0.003(3) 0.008(3) -0.001(3)
C5 0.019(3) 0.015(3) 0.013(3) 0.001(3) 0.009(3) -0.001(3)
C8 0.021(4) 0.019(4) 0.009(3) -0.001(3) 0.006(3) 0.000(3)
C10 0.047(5) 0.024(5) 0.031(5) 0.003(4) 0.032(4) 0.004(4)
C2 0.047(5) 0.033(5) 0.020(4) -0.003(3) 0.023(4) -0.008(4)
C6 0.023(3) 0.012(3) 0.008(3) 0.000(3) 0.008(3) -0.005(3)
C20 0.036(5) 0.038(5) 0.018(4) 0.003(4) 0.013(4) 0.003(4)
C9 0.037(5) 0.028(5) 0.030(4) -0.002(4) 0.028(4) -0.004(4)
C12 0.065(7) 0.039(6) 0.030(5) 0.006(4) 0.040(5) 0.001(5)
C31 0.026(5) 0.045(6) 0.033(5) 0.003(4) 0.011(4) 0.002(4)
C19 0.050(6) 0.045(6) 0.018(4) -0.003(4) 0.021(4) -0.004(5)
C32 0.045(6) 0.040(6) 0.038(5) 0.002(4) 0.024(5) -0.001(5)
C30 0.031(5) 0.037(6) 0.052(6) 0.003(5) 0.013(5) 0.001(4)
C29 0.052(6) 0.050(7) 0.038(5) 0.002(4) 0.032(5) -0.003(5)
C28 0.044(6) 0.055(7) 0.051(6) -0.009(5) 0.024(5) 0.000(5)
C11 0.035(5) 0.043(5) 0.027(4) -0.008(4) 0.023(4) -0.008(4)
C1 0.047(6) 0.049(6) 0.021(4) 0.002(4) 0.019(4) 0.002(5)
N1 0.070(7) 0.077(8) 0.053(6) -0.027(6) 0.035(5) -0.012(6)
C27 0.028(5) 0.059(6) 0.016(4) 0.002(4) 0.006(4) 0.002(4)
C24 0.039(6) 0.039(6) 0.040(5) -0.005(4) 0.017(4) 0.003(4)
O6 0.049(4) 0.023(3) 0.043(4) -0.003(3) 0.034(3) -0.002(3)
O5 0.044(4) 0.023(3) 0.020(3) 0.004(2) 0.018(3) 0.004(3)
O4 0.039(4) 0.028(3) 0.028(3) -0.004(3) 0.022(3) -0.005(3)
O3 0.040(3) 0.020(3) 0.019(3) -0.001(2) 0.012(2) -0.003(3)
O9 0.032(3) 0.035(4) 0.037(3) -0.005(3) 0.026(3) -0.005(3)
O2 0.039(3) 0.022(3) 0.031(3) 0.003(2) 0.022(3) -0.002(3)
O1 0.050(4) 0.031(3) 0.035(3) 0.014(3) 0.027(3) 0.012(3)
O8 0.091(6) 0.047(4) 0.023(3) -0.002(3) 0.032(4) 0.003(4)
C45 0.027(4) 0.021(4) 0.023(4) -0.006(3) 0.017(3) 0.001(3)
O7 0.053(4) 0.051(5) 0.034(4) 0.000(3) 0.013(3) -0.023(4)
C44 0.043(5) 0.048(6) 0.028(5) 0.014(4) 0.027(4) 0.015(5)
C43 0.049(6) 0.023(4) 0.042(5) 0.011(4) 0.031(5) 0.006(4)
C42 0.030(5) 0.032(5) 0.017(4) -0.007(3) 0.010(3) -0.005(4)
C41 0.031(5) 0.036(5) 0.027(4) -0.008(4) 0.015(4) -0.013(4)
C40 0.047(6) 0.032(5) 0.019(4) 0.002(3) 0.021(4) -0.009(4)
O12 0.042(4) 0.040(4) 0.026(3) 0.000(3) 0.012(3) 0.001(3)
O11 0.104(6) 0.024(4) 0.087(6) 0.008(4) 0.085(5) 0.010(4)
O10 0.068(5) 0.078(6) 0.032(4) 0.028(4) 0.028(4) 0.030(4)

loop_
_atom_type_symbol
_atom_type_description
_atom_type_scat_dispersion_real
_atom_type_scat_dispersion_imag
_atom_type_scat_source
C C 0.0033 0.0016 'International Tables Vol C Tables 4.2.6.8 and 6.1.1.4'
H H 0.0000 0.0000 'International Tables Vol C Tables 4.2.6.8 and 6.1.1.4'
N N 0.0061 0.0033 'International Tables Vol C Tables 4.2.6.8 and 6.1.1.4'
O O 0.0106 0.0060 'International Tables Vol C Tables 4.2.6.8 and 6.1.1.4'
S S 0.1246 0.1234 'International Tables Vol C Tables 4.2.6.8 and 6.1.1.4'
Ge Ge 0.1547 1.8001 'International Tables Vol C Tables 4.2.6.8 and 6.1.1.4'

loop_
_geom_angle_atom_site_label_1
_geom_angle_atom_site_label_2
_geom_angle_atom_site_label_3
_geom_angle
O5 Ge1 O1 86.0(3)
O5 Ge1 O2 93.5(3)
O1 Ge1 O2 91.2(3)
O5 Ge1 O3 90.5(2)
O1 Ge1 O3 175.7(3)
O2 Ge1 O3 86.7(2)
O5 Ge1 O6 175.1(3)
O1 Ge1 O6 89.7(3)
O2 Ge1 O6 88.9(3)
O3 Ge1 O6 94.0(3)
O5 Ge1 O4 91.7(2)
O1 Ge1 O4 95.3(3)
O2 Ge1 O4 171.9(2)
O3 Ge1 O4 87.2(3)
O6 Ge1 O4 86.3(3)
C15 S14 C18 95.1(3)
C6 S6 C8 94.8(3)
C17 S16 C19 99.8(4)
C8 S8 C9 100.0(4)
C15 S13 C17 95.2(3)
C6 S5 C7 95.2(3)
C5 S4 C4 95.3(3)
C16 S12 C14 95.6(4)
C18 S15 C20 101.0(4)
C16 S11 C13 96.0(3)
C5 S3 C3 94.6(3)
C13 S10 C11 98.2(4)
C7 S7 C10 103.6(4)
C3 S2 C1 96.5(4)
C4 S1 C2 101.3(4)
C14 S9 C12 104.3(4)
C18 C17 S16 128.9(6)
C18 C17 S13 116.5(5)
S16 C17 S13 114.5(4)
C17 C18 S14 116.6(5)
C17 C18 S15 128.5(6)
S14 C18 S15 114.9(4)
C13 C14 S12 116.7(5)
C13 C14 S9 128.0(6)
S12 C14 S9 115.2(4)
C16 C15 S13 122.4(5)
C16 C15 S14 121.0(5)
S13 C15 S14 116.6(4)
C3 C4 S1 129.6(6)
C3 C4 S4 116.3(6)
S1 C4 S4 114.0(4)
C8 C7 S5 116.2(5)
C8 C7 S7 128.8(6)
S5 C7 S7 114.8(4)
C4 C3 S3 117.2(6)
C4 C3 S2 127.9(6)
S3 C3 S2 114.8(4)
C15 C16 S12 123.8(5)
C15 C16 S11 120.4(5)
S12 C16 S11 115.8(4)
C14 C13 S11 115.8(5)
C14 C13 S10 126.6(6)
S11 C13 S10 117.6(4)
C6 C5 S4 121.8(5)
C6 C5 S3 122.1(5)
S4 C5 S3 116.0(4)
C7 C8 S6 116.8(6)
C7 C8 S8 126.8(6)
S6 C8 S8 116.4(4)
C9 C10 S7 115.9(6)
C1 C2 S1 112.1(6)
C5 C6 S5 120.7(5)
C5 C6 S6 122.4(5)
S5 C6 S6 116.9(4)
C19 C20 S15 114.9(6)
C10 C9 S8 115.7(6)
C11 C12 S9 116.2(6)
C30 C31 C27 119.9(9)
C20 C19 S16 113.3(6)
C29 C32 C27 118.5(9)
C31 C30 C24 119.7(10)
C24 C29 C32 120.3(9)
N1 C28 C27 179.0(12)
C12 C11 S10 114.5(6)
C2 C1 S2 112.7(7)
C31 C27 C32 120.5(9)
C31 C27 C28 120.6(9)
C32 C27 C28 119.0(10)
C29 C24 C30 121.1(9)
C43 O6 Ge1 112.3(5)
C40 O5 Ge1 113.5(5)
C45 O4 Ge1 113.3(5)
C42 O3 Ge1 113.7(5)
C41 O2 Ge1 112.6(5)
C44 O1 Ge1 113.3(5)
O9 C45 O4 126.0(7)
O9 C45 C43 122.6(7)
O4 C45 C43 111.4(7)
O10 C44 O1 123.2(9)
O10 C44 C40 123.4(8)
O1 C44 C40 113.4(7)
O11 C43 O6 123.6(9)
O11 C43 C45 121.1(8)
O6 C43 C45 115.2(7)
O12 C42 O3 125.3(8)
O12 C42 C41 121.7(8)
O3 C42 C41 113.1(7)
O7 C41 O2 123.5(8)
O7 C41 C42 122.7(8)
O2 C41 C42 113.8(7)
O8 C40 O5 123.9(9)
O8 C40 C44 122.3(8)
O5 C40 C44 113.7(7)

loop_
_geom_bond_atom_site_label_1
_geom_bond_atom_site_label_2
_geom_bond_distance
Ge1 O5 1.876(5)
Ge1 O1 1.877(6)
Ge1 O2 1.879(6)
Ge1 O3 1.883(5)
Ge1 O6 1.887(6)
Ge1 O4 1.888(6)
S14 C15 1.723(7)
S14 C18 1.746(7)
S6 C6 1.722(7)
S6 C8 1.740(7)
S16 C17 1.748(7)
S16 C19 1.844(9)
S8 C8 1.755(7)
S8 C9 1.788(8)
S13 C15 1.717(7)
S13 C17 1.750(7)
S5 C6 1.709(7)
S5 C7 1.744(7)
S4 C5 1.724(7)
S4 C4 1.750(7)
S12 C16 1.717(7)
S12 C14 1.741(7)
S15 C18 1.751(7)
S15 C20 1.785(9)
S11 C16 1.725(7)
S11 C13 1.738(7)
S3 C5 1.738(7)
S3 C3 1.751(7)
S10 C13 1.740(7)
S10 C11 1.823(9)
S7 C7 1.748(7)
S7 C10 1.812(8)
S2 C3 1.758(7)
S2 C1 1.870(9)
S1 C4 1.746(7)
S1 C2 1.794(8)
S9 C14 1.748(7)
S9 C12 1.816(9)
C17 C18 1.365(11)
C14 C13 1.375(11)
C15 C16 1.409(9)
C4 C3 1.359(10)
C7 C8 1.370(10)
C5 C6 1.409(9)
C10 C9 1.500(12)
C2 C1 1.468(13)
C20 C19 1.502(13)
C12 C11 1.480(13)
C31 C30 1.379(13)
C31 C27 1.395(14)
C32 C29 1.397(13)
C32 C27 1.404(12)
C30 C24 1.382(13)
C29 C24 1.375(14)
C28 N1 1.203(13)
C28 C27 1.410(14)
O6 C43 1.319(10)
O5 C40 1.308(9)
O4 C45 1.334(9)
O3 C42 1.311(10)
O9 C45 1.201(9)
O2 C41 1.332(11)
O1 C44 1.317(10)
O8 C40 1.230(10)
C45 C43 1.521(12)
O7 C41 1.214(10)
C44 O10 1.236(10)
C44 C40 1.509(13)
C43 O11 1.215(10)
C42 O12 1.224(10)
C42 C41 1.529(12)
